data_9001114
loop_
_publ_author_name
'Collyer, S.'
'Grimes, N. W.'
'Vaughan, D. J.'
'Longworth, G.'

_publ_section_title
;
 Studies of the crystal structure and crystal chemistry of titanomaghemite
;
_journal_name_full 'American Mineralogist'
_journal_page_first 153
_journal_page_last 160
_journal_volume 73
_journal_year 1988
_chemical_formula_sum 'Fe2.18 O4 Ti0.42'
_chemical_name_mineral Titanomaghemite
_space_group_IT_number 212
_symmetry_space_group_name_Hall 'P 4acd 2ab 3'
_symmetry_space_group_name_H-M 'P 43 3 2'
_cell_angle_alpha 90
_cell_angle_beta 90
_cell_angle_gamma 90
_cell_length_a 8.341
_cell_length_b 8.341
_cell_length_c 8.341
_cell_formula_units_Z 8
_cell_volume 580.302
_exptl_crystal_density_diffrn 4.712
_cod_original_formula_sum 'Fe2.18 Ti.42 O4'
_cod_database_code 9001114

loop_
_symmetry_equiv_pos_as_xyz
x,y,z
-z,1/2+x,1/2-y
-y,1/2+z,1/2-x
-x,1/2+y,1/2-z
3/4-x,1/4+z,3/4+y
3/4-z,1/4+y,3/4+x
3/4-y,1/4+x,3/4+z
1/4-x,1/4-z,1/4-y
1/4-z,1/4-y,1/4-x
1/4-y,1/4-x,1/4-z
1/2-z,-x,1/2+y
1/2-y,-z,1/2+x
1/2-x,-y,1/2+z
1/2+z,1/2-x,-y
1/2+y,1/2-z,-x
1/2+x,1/2-y,-z
3/4+x,3/4-z,1/4+y
3/4+z,3/4-y,1/4+x
3/4+y,3/4-x,1/4+z
1/4+x,3/4+z,3/4-y
1/4+z,3/4+y,3/4-x
1/4+y,3/4+x,3/4-z
z,x,y
y,z,x

loop_
_atom_site_aniso_label
_atom_site_aniso_U_11
_atom_site_aniso_U_22
_atom_site_aniso_U_33
_atom_site_aniso_U_12
_atom_site_aniso_U_13
_atom_site_aniso_U_23
Fe1 0.01181 0.00705 0.00705 -0.00099 -0.00099 -0.00271
Ti1 0.01181 0.00705 0.00705 -0.00099 -0.00099 -0.00271
Fe2 0.00645 0.00645 0.00645 -0.00011 -0.00011 -0.00011
Fe3 0.01343 0.01343 0.01343 0.00028 0.00028 0.00028
Ti3 0.01343 0.01343 0.01343 0.00028 0.00028 0.00028
O1 0.00715 0.00715 0.00715 0.00127 0.00127 0.00127
O2 0.00793 0.01886 0.00811 -0.00141 0.00085 0.00268

loop_
_atom_site_label
_atom_site_fract_x
_atom_site_fract_y
_atom_site_fract_z
_atom_site_occupancy
Fe1 0.12500 0.36623 -0.11623 0.70000
Ti1 0.12500 0.36623 -0.11623 0.24000
Fe2 -0.00444 -0.00444 -0.00444 0.96000
Fe3 0.62500 0.62500 0.62500 0.34000
Ti3 0.62500 0.62500 0.62500 0.12000
O1 0.38620 0.38620 0.38620 1.00000
O2 0.11790 0.13040 0.38370 1.00000
